data_7005750
loop_
_publ_author_name
'Mikata, Yuji'
'So, Haruka'
'Yamashita, Azusa'
'Kawamura, Ayano'
'Mikuriya, Masahiro'
'Fukui, K\^oichi'
'Ichimura, Akio'
'Yano, Shigenobu'

_publ_section_title
;
 Quinoline-based tetradendate nitrogen ligands stabilize the
 bis(micro-oxo) dinuclear manganese(iii,iii) core.
;
_journal_issue 30
_journal_name_full 'Dalton transactions (Cambridge, England : 2003)'
_journal_page_first 3330
_journal_page_last 3334
_journal_paper_doi 10.1039/b705080a
_journal_year 2007
_chemical_formula_sum 'C52 H62 Cl2 Mn2 N8 O11'
_chemical_formula_weight 1155.88
_chemical_name_systematic
;
?
;
_space_group_IT_number 14
_symmetry_space_group_name_Hall '-P 2yab'
_symmetry_space_group_name_H-M 'P 1 21/a 1'
_atom_sites_solution_hydrogens geom
_atom_sites_solution_primary direct
_atom_sites_solution_secondary difmap
_audit_creation_method SHELXL-97
_cell_angle_alpha 90.00
_cell_angle_beta 112.4191(11)
_cell_angle_gamma 90.00
_cell_formula_units_Z 4
_cell_length_a 16.018(6)
_cell_length_b 21.574(7)
_cell_length_c 17.179(6)
_cell_measurement_temperature 173(2)
_cell_volume 5488(3)
_computing_structure_refinement 'SHELXL-97 (Sheldrick, 1997)'
_computing_structure_solution 'SHELXS-97 (Sheldrick, 1990)'
_diffrn_ambient_temperature 173(2)
_diffrn_measured_fraction_theta_full 0.973
_diffrn_measured_fraction_theta_max 0.973
_diffrn_radiation_monochromator graphite
_diffrn_radiation_source 'fine-focus sealed tube'
_diffrn_radiation_type MoK\a
_diffrn_radiation_wavelength 0.71070
_diffrn_reflns_av_R_equivalents 0.0424
_diffrn_reflns_av_sigmaI/netI 0.0354
_diffrn_reflns_limit_h_max 19
_diffrn_reflns_limit_h_min -19
_diffrn_reflns_limit_k_max 25
_diffrn_reflns_limit_k_min -25
_diffrn_reflns_limit_l_max 20
_diffrn_reflns_limit_l_min -20
_diffrn_reflns_number 40797
_diffrn_reflns_theta_full 25.00
_diffrn_reflns_theta_max 25.00
_diffrn_reflns_theta_min 1.59
_exptl_absorpt_coefficient_mu 0.623
_exptl_absorpt_correction_T_max 0.8855
_exptl_absorpt_correction_T_min 0.8351
_exptl_crystal_density_diffrn 1.399
_exptl_crystal_density_method 'not measured'
_exptl_crystal_F_000 2408
_exptl_crystal_size_max 0.30
_exptl_crystal_size_mid 0.30
_exptl_crystal_size_min 0.20
_refine_diff_density_max 1.460
_refine_diff_density_min -0.931
_refine_diff_density_rms 0.219
_refine_ls_extinction_method none
_refine_ls_goodness_of_fit_ref 1.165
_refine_ls_hydrogen_treatment constr
_refine_ls_matrix_type full
_refine_ls_number_parameters 680
_refine_ls_number_reflns 9395
_refine_ls_number_restraints 0
_refine_ls_restrained_S_all 1.165
_refine_ls_R_factor_all 0.0934
_refine_ls_R_factor_gt 0.0827
_refine_ls_shift/su_max 0.000
_refine_ls_shift/su_mean 0.000
_refine_ls_structure_factor_coef Fsqd
_refine_ls_weighting_details 'calc w=1/[\s^2^(Fo^2^)+(0.1142P)^2^+10.4545P] where P=(Fo^2^+2Fc^2^)/3'
_refine_ls_weighting_scheme calc
_refine_ls_wR_factor_gt 0.2164
_refine_ls_wR_factor_ref 0.2285
_reflns_number_gt 8327
_reflns_number_total 9395
_reflns_threshold_expression >2sigma(I)
_cod_data_source_file b705080a.txt
_cod_data_source_block etmn10
_cod_database_code 7005750

loop_
_symmetry_equiv_pos_as_xyz
'x, y, z'
'-x+1/2, y+1/2, -z'
'-x, -y, -z'
'x-1/2, -y-1/2, z'

loop_
_atom_site_label
_atom_site_type_symbol
_atom_site_fract_x
_atom_site_fract_y
_atom_site_fract_z
_atom_site_U_iso_or_equiv
_atom_site_adp_type
_atom_site_occupancy
_atom_site_symmetry_multiplicity
_atom_site_calc_flag
_atom_site_refinement_flags
_atom_site_disorder_assembly
_atom_site_disorder_group
Mn1 Mn 0.20540(4) 0.05512(3) 0.24091(4) 0.0303(2) Uani 1 1 d . . .
Mn2 Mn 0.29940(4) -0.04961(3) 0.25862(4) 0.0288(2) Uani 1 1 d . . .
Cl1 Cl 0.50889(10) -0.20572(6) 0.09341(9) 0.0553(4) Uani 1 1 d . . .
Cl2 Cl 0.41039(11) -0.27141(7) 0.48087(11) 0.0648(4) Uani 1 1 d . . .
O1 O 0.19644(19) -0.01602(13) 0.18087(17) 0.0309(6) Uani 1 1 d . . .
O2 O 0.30808(19) 0.02192(13) 0.31828(17) 0.0311(6) Uani 1 1 d . . .
O3 O 0.4554(3) -0.1525(2) 0.0622(4) 0.101(2) Uani 1 1 d . . .
O4 O 0.6006(3) -0.1864(2) 0.1376(4) 0.0828(14) Uani 1 1 d . . .
O5 O 0.5078(4) -0.2459(3) 0.0292(4) 0.114(2) Uani 1 1 d . . .
O6 O 0.4766(4) -0.2367(2) 0.1487(3) 0.0774(13) Uani 1 1 d . . .
O7 O 0.4572(6) -0.2903(3) 0.5664(4) 0.146(3) Uani 1 1 d . . .
O8 O 0.3556(6) -0.3182(4) 0.4388(4) 0.144(3) Uani 1 1 d . . .
O9 O 0.4713(4) -0.2498(3) 0.4464(5) 0.123(3) Uani 1 1 d . . .
O10 O 0.3570(4) -0.2192(3) 0.4830(5) 0.112(2) Uani 1 1 d . . .
N1 N 0.1077(3) 0.10790(16) 0.1408(2) 0.0372(9) Uani 1 1 d . . .
N2 N 0.1874(3) 0.12976(16) 0.3169(2) 0.0362(8) Uani 1 1 d . . .
N3 N 0.2900(3) 0.11984(16) 0.1807(2) 0.0354(8) Uani 1 1 d . . .
N4 N 0.0943(2) 0.01995(16) 0.2970(2) 0.0343(8) Uani 1 1 d . . .
N5 N 0.4348(3) -0.08093(16) 0.3274(2) 0.0346(8) Uani 1 1 d . . .
N6 N 0.2805(2) -0.14335(16) 0.2126(2) 0.0325(8) Uani 1 1 d . . .
N7 N 0.3878(3) -0.01965(16) 0.1763(2) 0.0348(8) Uani 1 1 d . . .
N8 N 0.2336(2) -0.10677(16) 0.3433(2) 0.0330(8) Uani 1 1 d . . .
C1 C 0.1011(3) 0.1704(2) 0.1764(3) 0.0416(11) Uani 1 1 d . . .
H1 H 0.1516 0.1970 0.1766 0.050 Uiso 1 1 calc R . .
H2 H 0.0438 0.1906 0.1408 0.050 Uiso 1 1 calc R . .
C2 C 0.1046(3) 0.1638(2) 0.2638(3) 0.0420(11) Uani 1 1 d . . .
H3 H 0.1043 0.2053 0.2882 0.050 Uiso 1 1 calc R . .
H4 H 0.0506 0.1410 0.2629 0.050 Uiso 1 1 calc R . .
C3 C 0.1404(4) 0.1149(2) 0.0719(3) 0.0451(12) Uani 1 1 d . . .
H5 H 0.1036 0.1468 0.0322 0.054 Uiso 1 1 calc R . .
H6 H 0.1318 0.0753 0.0408 0.054 Uiso 1 1 calc R . .
C4 C 0.2381(4) 0.1331(2) 0.1019(3) 0.0414(11) Uani 1 1 d . . .
C5 C 0.2692(4) 0.1619(2) 0.0451(3) 0.0506(13) Uani 1 1 d . . .
H7 H 0.2287 0.1705 -0.0108 0.061 Uiso 1 1 calc R . .
C6 C 0.3576(4) 0.1772(2) 0.0704(4) 0.0572(14) Uani 1 1 d . . .
H8 H 0.3798 0.1965 0.0324 0.069 Uiso 1 1 calc R . .
C7 C 0.5099(4) 0.1782(2) 0.1844(4) 0.0617(16) Uani 1 1 d . . .
H9 H 0.5352 0.1964 0.1479 0.074 Uiso 1 1 calc R . .
C8 C 0.5636(4) 0.1657(2) 0.2656(4) 0.0610(16) Uani 1 1 d . . .
H10 H 0.6259 0.1761 0.2861 0.073 Uiso 1 1 calc R . .
C9 C 0.5275(4) 0.1376(2) 0.3191(4) 0.0529(13) Uani 1 1 d . . .
H11 H 0.5656 0.1296 0.3760 0.063 Uiso 1 1 calc R . .
C10 C 0.4383(3) 0.1215(2) 0.2909(3) 0.0435(11) Uani 1 1 d . . .
H12 H 0.4154 0.1012 0.3277 0.052 Uiso 1 1 calc R . .
C11 C 0.3801(3) 0.13488(19) 0.2070(3) 0.0392(10) Uani 1 1 d . . .
C12 C 0.4160(4) 0.1642(2) 0.1536(4) 0.0481(12) Uani 1 1 d . . .
C13 C 0.0185(3) 0.0761(2) 0.1083(3) 0.0481(12) Uani 1 1 d . . .
H13 H -0.0046 0.0750 0.1541 0.058 Uiso 1 1 calc R . .
H14 H 0.0281 0.0327 0.0950 0.058 Uiso 1 1 calc R . .
C14 C -0.0534(4) 0.1039(3) 0.0319(4) 0.0676(18) Uani 1 1 d . . .
H15 H -0.0646 0.1468 0.0440 0.101 Uiso 1 1 calc R . .
H16 H -0.1091 0.0798 0.0172 0.101 Uiso 1 1 calc R . .
H17 H -0.0333 0.1032 -0.0153 0.101 Uiso 1 1 calc R . .
C15 C 0.1741(3) 0.1020(2) 0.3899(3) 0.0394(10) Uani 1 1 d . . .
H18 H 0.1564 0.1349 0.4208 0.047 Uiso 1 1 calc R . .
H19 H 0.2319 0.0840 0.4286 0.047 Uiso 1 1 calc R . .
C16 C 0.1035(3) 0.0528(2) 0.3640(3) 0.0394(11) Uani 1 1 d . . .
C17 C 0.0504(4) 0.0436(2) 0.4117(3) 0.0492(12) Uani 1 1 d . . .
H20 H 0.0589 0.0690 0.4593 0.059 Uiso 1 1 calc R . .
C18 C -0.0133(4) -0.0018(3) 0.3895(4) 0.0540(13) Uani 1 1 d . . .
H21 H -0.0491 -0.0085 0.4218 0.065 Uiso 1 1 calc R . .
C19 C -0.0902(4) -0.0868(3) 0.2910(4) 0.0562(14) Uani 1 1 d . . .
H22 H -0.1281 -0.0949 0.3210 0.067 Uiso 1 1 calc R . .
C20 C -0.0984(4) -0.1211(3) 0.2232(4) 0.0556(14) Uani 1 1 d . . .
H23 H -0.1424 -0.1531 0.2053 0.067 Uiso 1 1 calc R . .
C21 C -0.0421(4) -0.1101(2) 0.1785(3) 0.0480(12) Uani 1 1 d . . .
H24 H -0.0487 -0.1349 0.1308 0.058 Uiso 1 1 calc R . .
C22 C 0.0219(3) -0.0641(2) 0.2025(3) 0.0406(11) Uani 1 1 d . . .
H25 H 0.0598 -0.0573 0.1722 0.049 Uiso 1 1 calc R . .
C23 C 0.0307(3) -0.0268(2) 0.2735(3) 0.0374(10) Uani 1 1 d . . .
C24 C -0.0260(3) -0.0391(2) 0.3178(3) 0.0457(12) Uani 1 1 d . . .
C25 C 0.2675(3) 0.1713(2) 0.3475(3) 0.0414(11) Uani 1 1 d . . .
H26 H 0.2717 0.1924 0.2980 0.050 Uiso 1 1 calc R . .
H27 H 0.3219 0.1450 0.3723 0.050 Uiso 1 1 calc R . .
C26 C 0.2710(4) 0.2208(2) 0.4119(4) 0.0555(14) Uani 1 1 d . . .
H28 H 0.2166 0.2465 0.3896 0.083 Uiso 1 1 calc R . .
H29 H 0.3246 0.2467 0.4232 0.083 Uiso 1 1 calc R . .
H30 H 0.2741 0.2009 0.4642 0.083 Uiso 1 1 calc R . .
C27 C 0.4445(3) -0.1418(2) 0.2899(3) 0.0388(10) Uani 1 1 d . . .
H31 H 0.4557 -0.1347 0.2378 0.047 Uiso 1 1 calc R . .
H32 H 0.4966 -0.1648 0.3301 0.047 Uiso 1 1 calc R . .
C28 C 0.3602(3) -0.17894(19) 0.2702(3) 0.0380(10) Uani 1 1 d . . .
H33 H 0.3655 -0.2185 0.2432 0.046 Uiso 1 1 calc R . .
H34 H 0.3516 -0.1888 0.3230 0.046 Uiso 1 1 calc R . .
C29 C 0.4994(3) -0.0363(2) 0.3160(3) 0.0394(10) Uani 1 1 d . . .
H35 H 0.5598 -0.0559 0.3345 0.047 Uiso 1 1 calc R . .
H36 H 0.5042 0.0003 0.3523 0.047 Uiso 1 1 calc R . .
C30 C 0.4722(3) -0.0152(2) 0.2267(3) 0.0384(10) Uani 1 1 d . . .
C31 C 0.5401(3) 0.0112(2) 0.2023(4) 0.0453(12) Uani 1 1 d . . .
H37 H 0.6011 0.0130 0.2409 0.054 Uiso 1 1 calc R . .
C32 C 0.5163(4) 0.0337(2) 0.1228(4) 0.0477(12) Uani 1 1 d . . .
H38 H 0.5602 0.0527 0.1059 0.057 Uiso 1 1 calc R . .
C33 C 0.3968(4) 0.0500(2) -0.0183(4) 0.0534(14) Uani 1 1 d . . .
H39 H 0.4388 0.0692 -0.0374 0.064 Uiso 1 1 calc R . .
C34 C 0.3092(5) 0.0434(3) -0.0720(4) 0.0568(15) Uani 1 1 d . . .
H40 H 0.2906 0.0570 -0.1287 0.068 Uiso 1 1 calc R . .
C35 C 0.2470(4) 0.0166(2) -0.0436(3) 0.0482(12) Uani 1 1 d . . .
H41 H 0.1861 0.0119 -0.0816 0.058 Uiso 1 1 calc R . .
C36 C 0.2719(3) -0.0033(2) 0.0386(3) 0.0405(11) Uani 1 1 d . . .
H42 H 0.2279 -0.0202 0.0572 0.049 Uiso 1 1 calc R . .
C37 C 0.3622(3) 0.00141(19) 0.0945(3) 0.0372(10) Uani 1 1 d . . .
C38 C 0.4259(4) 0.0286(2) 0.0659(3) 0.0430(11) Uani 1 1 d . . .
C39 C 0.4528(3) -0.0865(2) 0.4185(3) 0.0421(11) Uani 1 1 d . . .
H43 H 0.4122 -0.1187 0.4255 0.051 Uiso 1 1 calc R . .
H44 H 0.4363 -0.0467 0.4377 0.051 Uiso 1 1 calc R . .
C40 C 0.5489(4) -0.1024(3) 0.4762(3) 0.0570(14) Uani 1 1 d . . .
H45 H 0.5657 -0.1426 0.4599 0.085 Uiso 1 1 calc R . .
H46 H 0.5530 -0.1046 0.5346 0.085 Uiso 1 1 calc R . .
H47 H 0.5901 -0.0704 0.4716 0.085 Uiso 1 1 calc R . .
C41 C 0.1979(3) -0.1680(2) 0.2184(3) 0.0377(10) Uani 1 1 d . . .
H48 H 0.1966 -0.2135 0.2105 0.045 Uiso 1 1 calc R . .
H49 H 0.1451 -0.1504 0.1720 0.045 Uiso 1 1 calc R . .
C42 C 0.1890(3) -0.1543(2) 0.2998(3) 0.0358(10) Uani 1 1 d . . .
C43 C 0.1319(3) -0.1919(2) 0.3254(3) 0.0442(11) Uani 1 1 d . . .
H50 H 0.1003 -0.2258 0.2915 0.053 Uiso 1 1 calc R . .
C44 C 0.1227(4) -0.1793(2) 0.3987(3) 0.0475(12) Uani 1 1 d . . .
H51 H 0.0843 -0.2040 0.4164 0.057 Uiso 1 1 calc R . .
C45 C 0.1651(4) -0.1144(3) 0.5268(3) 0.0509(13) Uani 1 1 d . . .
H52 H 0.1285 -0.1387 0.5475 0.061 Uiso 1 1 calc R . .
C46 C 0.2114(4) -0.0662(3) 0.5724(3) 0.0522(13) Uani 1 1 d . . .
H53 H 0.2084 -0.0572 0.6254 0.063 Uiso 1 1 calc R . .
C47 C 0.2646(3) -0.0290(2) 0.5419(3) 0.0447(11) Uani 1 1 d . . .
H54 H 0.2958 0.0057 0.5739 0.054 Uiso 1 1 calc R . .
C48 C 0.2720(3) -0.0423(2) 0.4665(3) 0.0403(11) Uani 1 1 d . . .
H55 H 0.3083 -0.0170 0.4466 0.048 Uiso 1 1 calc R . .
C49 C 0.2256(3) -0.0933(2) 0.4189(3) 0.0355(10) Uani 1 1 d . . .
C50 C 0.1698(3) -0.1296(2) 0.4484(3) 0.0413(11) Uani 1 1 d . . .
C51 C 0.2737(3) -0.1466(2) 0.1236(3) 0.0375(10) Uani 1 1 d . . .
H56 H 0.3318 -0.1324 0.1220 0.045 Uiso 1 1 calc R . .
H57 H 0.2267 -0.1169 0.0898 0.045 Uiso 1 1 calc R . .
C52 C 0.2518(4) -0.2092(2) 0.0817(3) 0.0494(12) Uani 1 1 d . . .
H58 H 0.3001 -0.2385 0.1116 0.074 Uiso 1 1 calc R . .
H59 H 0.2463 -0.2056 0.0231 0.074 Uiso 1 1 calc R . .
H60 H 0.1946 -0.2242 0.0831 0.074 Uiso 1 1 calc R . .
O11 O 0.6836(4) -0.1246(3) 0.3164(5) 0.120(2) Uani 1 1 d . . .

loop_
_atom_site_aniso_label
_atom_site_aniso_U_11
_atom_site_aniso_U_22
_atom_site_aniso_U_33
_atom_site_aniso_U_23
_atom_site_aniso_U_13
_atom_site_aniso_U_12
Mn1 0.0346(4) 0.0234(3) 0.0249(4) 0.0000(2) 0.0023(3) 0.0037(2)
Mn2 0.0302(4) 0.0237(3) 0.0257(4) -0.0013(2) 0.0030(3) 0.0015(2)
Cl1 0.0543(8) 0.0514(7) 0.0685(9) 0.0158(6) 0.0327(7) 0.0131(6)
Cl2 0.0599(9) 0.0600(9) 0.0788(10) 0.0276(8) 0.0313(8) 0.0098(7)
O1 0.0305(15) 0.0310(15) 0.0247(14) -0.0013(11) 0.0033(12) 0.0021(12)
O2 0.0312(15) 0.0284(14) 0.0255(14) -0.0021(11) 0.0017(12) 0.0015(12)
O3 0.071(3) 0.087(3) 0.155(5) 0.069(4) 0.053(3) 0.031(3)
O4 0.057(3) 0.067(3) 0.118(4) 0.011(3) 0.025(3) 0.005(2)
O5 0.108(5) 0.154(6) 0.098(4) -0.050(4) 0.058(4) -0.010(4)
O6 0.093(3) 0.069(3) 0.090(3) 0.025(2) 0.057(3) 0.007(2)
O7 0.152(7) 0.132(6) 0.105(5) 0.064(4) -0.006(4) -0.036(5)
O8 0.184(8) 0.143(6) 0.104(5) -0.056(5) 0.053(5) -0.059(6)
O9 0.100(4) 0.117(5) 0.200(7) 0.080(5) 0.109(5) 0.044(4)
O10 0.109(5) 0.094(4) 0.160(6) 0.020(4) 0.082(5) 0.029(3)
N1 0.039(2) 0.0276(18) 0.034(2) 0.0022(15) 0.0021(17) 0.0034(15)
N2 0.040(2) 0.0277(18) 0.034(2) -0.0008(15) 0.0063(17) 0.0083(15)
N3 0.040(2) 0.0259(17) 0.035(2) 0.0027(15) 0.0081(17) -0.0005(15)
N4 0.034(2) 0.0315(18) 0.0332(19) -0.0013(15) 0.0079(16) 0.0055(15)
N5 0.038(2) 0.0291(18) 0.0305(19) -0.0018(14) 0.0057(16) 0.0002(15)
N6 0.0306(19) 0.0278(17) 0.0346(19) -0.0019(14) 0.0074(16) -0.0002(14)
N7 0.040(2) 0.0257(17) 0.037(2) -0.0030(15) 0.0127(17) -0.0023(15)
N8 0.038(2) 0.0265(17) 0.0329(19) 0.0060(15) 0.0123(16) 0.0026(15)
C1 0.041(3) 0.029(2) 0.043(3) 0.0013(19) 0.003(2) 0.0062(19)
C2 0.042(3) 0.030(2) 0.045(3) 0.0016(19) 0.007(2) 0.0078(19)
C3 0.057(3) 0.037(2) 0.030(2) 0.0042(19) 0.004(2) 0.003(2)
C4 0.054(3) 0.027(2) 0.038(3) 0.0047(19) 0.011(2) 0.004(2)
C5 0.068(4) 0.037(3) 0.043(3) 0.013(2) 0.017(3) 0.006(2)
C6 0.075(4) 0.034(3) 0.064(4) 0.017(2) 0.029(3) 0.004(3)
C7 0.073(4) 0.030(3) 0.084(4) 0.001(3) 0.032(4) -0.009(2)
C8 0.059(3) 0.037(3) 0.086(5) -0.014(3) 0.027(3) -0.017(2)
C9 0.046(3) 0.044(3) 0.058(3) -0.016(2) 0.008(3) -0.004(2)
C10 0.045(3) 0.035(2) 0.042(3) -0.007(2) 0.007(2) -0.001(2)
C11 0.048(3) 0.021(2) 0.046(3) -0.0029(18) 0.015(2) -0.0030(18)
C12 0.061(3) 0.025(2) 0.062(3) 0.002(2) 0.028(3) -0.003(2)
C13 0.042(3) 0.042(3) 0.043(3) 0.007(2) -0.004(2) 0.000(2)
C14 0.053(4) 0.063(4) 0.059(4) 0.015(3) -0.011(3) -0.004(3)
C15 0.050(3) 0.031(2) 0.034(2) -0.0032(18) 0.013(2) 0.005(2)
C16 0.046(3) 0.034(2) 0.034(2) 0.0043(18) 0.011(2) 0.0067(19)
C17 0.056(3) 0.053(3) 0.038(3) 0.001(2) 0.017(2) 0.001(2)
C18 0.055(3) 0.061(3) 0.050(3) 0.008(3) 0.024(3) 0.002(3)
C19 0.050(3) 0.057(3) 0.059(3) 0.011(3) 0.018(3) -0.004(3)
C20 0.055(3) 0.046(3) 0.056(3) 0.007(3) 0.010(3) -0.007(2)
C21 0.051(3) 0.039(3) 0.044(3) 0.002(2) 0.006(2) -0.005(2)
C22 0.040(3) 0.035(2) 0.037(3) 0.0046(19) 0.004(2) 0.0051(19)
C23 0.034(2) 0.033(2) 0.037(2) 0.0061(19) 0.0049(19) 0.0048(18)
C24 0.043(3) 0.048(3) 0.047(3) 0.009(2) 0.019(2) 0.004(2)
C25 0.044(3) 0.034(2) 0.038(3) -0.0064(19) 0.006(2) -0.002(2)
C26 0.058(3) 0.044(3) 0.051(3) -0.015(2) 0.006(3) 0.001(2)
C27 0.036(2) 0.032(2) 0.040(2) -0.0017(19) 0.005(2) 0.0058(18)
C28 0.041(3) 0.025(2) 0.041(3) 0.0000(18) 0.008(2) 0.0056(18)
C29 0.032(2) 0.039(2) 0.041(3) -0.008(2) 0.006(2) -0.0029(19)
C30 0.038(3) 0.031(2) 0.041(3) -0.0061(19) 0.009(2) -0.0032(18)
C31 0.038(3) 0.039(3) 0.059(3) -0.008(2) 0.019(2) -0.005(2)
C32 0.050(3) 0.039(3) 0.065(3) -0.007(2) 0.035(3) -0.008(2)
C33 0.071(4) 0.047(3) 0.056(3) 0.006(2) 0.040(3) 0.000(3)
C34 0.084(4) 0.052(3) 0.041(3) 0.007(2) 0.031(3) 0.008(3)
C35 0.058(3) 0.045(3) 0.037(3) 0.004(2) 0.014(2) 0.004(2)
C36 0.050(3) 0.035(2) 0.035(2) 0.0005(19) 0.013(2) 0.000(2)
C37 0.049(3) 0.027(2) 0.039(2) -0.0016(18) 0.020(2) -0.0028(19)
C38 0.051(3) 0.033(2) 0.049(3) -0.001(2) 0.023(2) -0.004(2)
C39 0.040(3) 0.048(3) 0.028(2) 0.0003(19) 0.002(2) 0.004(2)
C40 0.051(3) 0.069(4) 0.039(3) 0.005(3) 0.003(2) 0.014(3)
C41 0.038(2) 0.026(2) 0.046(3) -0.0008(19) 0.013(2) -0.0045(18)
C42 0.035(2) 0.030(2) 0.039(2) 0.0065(18) 0.010(2) 0.0044(18)
C43 0.045(3) 0.037(2) 0.050(3) 0.006(2) 0.017(2) -0.004(2)
C44 0.047(3) 0.045(3) 0.055(3) 0.017(2) 0.024(3) 0.003(2)
C45 0.052(3) 0.062(3) 0.046(3) 0.016(3) 0.027(3) 0.008(3)
C46 0.057(3) 0.065(3) 0.036(3) 0.007(2) 0.018(2) 0.020(3)
C47 0.047(3) 0.051(3) 0.031(2) -0.001(2) 0.009(2) 0.009(2)
C48 0.039(3) 0.037(2) 0.037(3) 0.0047(19) 0.006(2) 0.0081(19)
C49 0.039(2) 0.034(2) 0.031(2) 0.0071(18) 0.0097(19) 0.0087(18)
C50 0.041(3) 0.039(2) 0.044(3) 0.012(2) 0.017(2) 0.009(2)
C51 0.042(3) 0.034(2) 0.032(2) -0.0063(18) 0.010(2) -0.0018(19)
C52 0.057(3) 0.042(3) 0.048(3) -0.015(2) 0.019(3) -0.006(2)
O11 0.082(4) 0.097(4) 0.172(7) -0.022(4) 0.040(4) 0.017(3)

loop_
_atom_type_symbol
_atom_type_description
_atom_type_scat_dispersion_real
_atom_type_scat_dispersion_imag
_atom_type_scat_source
C C 0.0033 0.0016 'International Tables Vol C Tables 4.2.6.8 and 6.1.1.4'
H H 0.0000 0.0000 'International Tables Vol C Tables 4.2.6.8 and 6.1.1.4'
N N 0.0061 0.0033 'International Tables Vol C Tables 4.2.6.8 and 6.1.1.4'
O O 0.0106 0.0060 'International Tables Vol C Tables 4.2.6.8 and 6.1.1.4'
Cl Cl 0.1484 0.1585 'International Tables Vol C Tables 4.2.6.8 and 6.1.1.4'
Mn Mn 0.3368 0.7283 'International Tables Vol C Tables 4.2.6.8 and 6.1.1.4'

loop_
_geom_angle_atom_site_label_1
_geom_angle_atom_site_label_2
_geom_angle_atom_site_label_3
_geom_angle
_geom_angle_site_symmetry_1
_geom_angle_site_symmetry_3
_geom_angle_publ_flag
O2 Mn1 O1 86.34(12) . . ?
O2 Mn1 N1 165.52(15) . . ?
O1 Mn1 N1 96.68(13) . . ?
O2 Mn1 N2 98.24(13) . . ?
O1 Mn1 N2 165.70(15) . . ?
N1 Mn1 N2 82.27(14) . . ?
O2 Mn1 N3 92.39(13) . . ?
O1 Mn1 N3 100.30(13) . . ?
N1 Mn1 N3 73.14(14) . . ?
N2 Mn1 N3 93.07(14) . . ?
O2 Mn1 N4 100.41(13) . . ?
O1 Mn1 N4 92.85(13) . . ?
N1 Mn1 N4 93.60(14) . . ?
N2 Mn1 N4 73.03(14) . . ?
N3 Mn1 N4 162.22(12) . . ?
O2 Mn1 Mn2 43.14(9) . . ?
O1 Mn1 Mn2 43.20(9) . . ?
N1 Mn1 Mn2 138.10(10) . . ?
N2 Mn1 Mn2 139.63(10) . . ?
N3 Mn1 Mn2 98.79(9) . . ?
N4 Mn1 Mn2 98.99(9) . . ?
O2 Mn2 O1 85.96(12) . . ?
O2 Mn2 N5 96.45(13) . . ?
O1 Mn2 N5 165.27(14) . . ?
O2 Mn2 N6 165.92(14) . . ?
O1 Mn2 N6 98.22(13) . . ?
N5 Mn2 N6 82.93(13) . . ?
O2 Mn2 N8 92.87(13) . . ?
O1 Mn2 N8 99.32(13) . . ?
N5 Mn2 N8 95.08(13) . . ?
N6 Mn2 N8 73.22(13) . . ?
O2 Mn2 N7 99.47(13) . . ?
O1 Mn2 N7 91.89(13) . . ?
N5 Mn2 N7 73.38(14) . . ?
N6 Mn2 N7 93.85(13) . . ?
N8 Mn2 N7 163.89(12) . . ?
O2 Mn2 Mn1 42.94(9) . . ?
O1 Mn2 Mn1 43.02(9) . . ?
N5 Mn2 Mn1 137.54(10) . . ?
N6 Mn2 Mn1 139.52(10) . . ?
N8 Mn2 Mn1 98.23(9) . . ?
N7 Mn2 Mn1 97.86(9) . . ?
O5 Cl1 O3 112.5(4) . . ?
O5 Cl1 O6 109.9(4) . . ?
O3 Cl1 O6 108.4(3) . . ?
O5 Cl1 O4 107.5(4) . . ?
O3 Cl1 O4 108.4(3) . . ?
O6 Cl1 O4 110.3(3) . . ?
O8 Cl2 O9 116.0(5) . . ?
O8 Cl2 O10 109.3(5) . . ?
O9 Cl2 O10 105.6(4) . . ?
O8 Cl2 O7 108.4(5) . . ?
O9 Cl2 O7 110.6(5) . . ?
O10 Cl2 O7 106.5(5) . . ?
Mn1 O1 Mn2 93.78(13) . . ?
Mn1 O2 Mn2 93.92(13) . . ?
C3 N1 C13 109.4(4) . . ?
C3 N1 C1 109.7(4) . . ?
C13 N1 C1 111.0(4) . . ?
C3 N1 Mn1 108.9(3) . . ?
C13 N1 Mn1 110.9(3) . . ?
C1 N1 Mn1 106.9(3) . . ?
C15 N2 C2 109.7(4) . . ?
C15 N2 C25 109.2(4) . . ?
C2 N2 C25 111.5(4) . . ?
C15 N2 Mn1 107.9(3) . . ?
C2 N2 Mn1 106.9(3) . . ?
C25 N2 Mn1 111.5(3) . . ?
C4 N3 C11 117.2(4) . . ?
C4 N3 Mn1 108.9(3) . . ?
C11 N3 Mn1 132.8(3) . . ?
C16 N4 C23 118.5(4) . . ?
C16 N4 Mn1 108.8(3) . . ?
C23 N4 Mn1 132.7(3) . . ?
C29 N5 C39 109.1(3) . . ?
C29 N5 C27 108.8(4) . . ?
C39 N5 C27 111.9(4) . . ?
C29 N5 Mn2 109.5(3) . . ?
C39 N5 Mn2 110.8(3) . . ?
C27 N5 Mn2 106.8(3) . . ?
C41 N6 C51 109.8(3) . . ?
C41 N6 C28 109.5(3) . . ?
C51 N6 C28 111.5(3) . . ?
C41 N6 Mn2 108.7(3) . . ?
C51 N6 Mn2 111.4(3) . . ?
C28 N6 Mn2 106.0(2) . . ?
C30 N7 C37 118.9(4) . . ?
C30 N7 Mn2 108.6(3) . . ?
C37 N7 Mn2 131.6(3) . . ?
C42 N8 C49 118.3(4) . . ?
C42 N8 Mn2 108.8(3) . . ?
C49 N8 Mn2 132.2(3) . . ?
C2 C1 N1 110.1(4) . . ?
N2 C2 C1 110.4(4) . . ?
N1 C3 C4 113.2(4) . . ?
N3 C4 C5 123.9(5) . . ?
N3 C4 C3 117.5(4) . . ?
C5 C4 C3 118.6(4) . . ?
C6 C5 C4 119.4(5) . . ?
C5 C6 C12 119.2(5) . . ?
C8 C7 C12 120.3(6) . . ?
C7 C8 C9 120.2(6) . . ?
C10 C9 C8 121.1(6) . . ?
C9 C10 C11 120.1(5) . . ?
N3 C11 C12 122.0(4) . . ?
N3 C11 C10 119.2(4) . . ?
C12 C11 C10 118.8(5) . . ?
C6 C12 C11 118.3(5) . . ?
C6 C12 C7 122.4(5) . . ?
C11 C12 C7 119.4(5) . . ?
N1 C13 C14 116.8(4) . . ?
N2 C15 C16 112.0(4) . . ?
N4 C16 C17 123.0(5) . . ?
N4 C16 C15 117.8(4) . . ?
C17 C16 C15 119.2(4) . . ?
C18 C17 C16 119.8(5) . . ?
C17 C18 C24 119.7(5) . . ?
C20 C19 C24 120.4(6) . . ?
C19 C20 C21 120.5(5) . . ?
C22 C21 C20 121.2(5) . . ?
C21 C22 C23 119.0(5) . . ?
N4 C23 C24 122.2(4) . . ?
N4 C23 C22 119.1(4) . . ?
C24 C23 C22 118.7(4) . . ?
C19 C24 C23 120.1(5) . . ?
C19 C24 C18 123.0(5) . . ?
C23 C24 C18 116.8(5) . . ?
N2 C25 C26 117.9(4) . . ?
C28 C27 N5 109.6(4) . . ?
N6 C28 C27 110.1(4) . . ?
N5 C29 C30 112.8(4) . . ?
N7 C30 C31 123.2(5) . . ?
N7 C30 C29 118.9(4) . . ?
C31 C30 C29 117.8(4) . . ?
C32 C31 C30 119.1(5) . . ?
C31 C32 C38 119.3(5) . . ?
C34 C33 C38 120.8(5) . . ?
C33 C34 C35 119.7(5) . . ?
C36 C35 C34 121.4(5) . . ?
C35 C36 C37 119.9(5) . . ?
N7 C37 C36 120.1(4) . . ?
N7 C37 C38 121.0(4) . . ?
C36 C37 C38 118.9(4) . . ?
C32 C38 C33 122.3(5) . . ?
C32 C38 C37 118.4(5) . . ?
C33 C38 C37 119.2(5) . . ?
N5 C39 C40 116.6(4) . . ?
N6 C41 C42 113.9(4) . . ?
N8 C42 C43 123.3(4) . . ?
N8 C42 C41 117.8(4) . . ?
C43 C42 C41 118.9(4) . . ?
C44 C43 C42 119.1(5) . . ?
C43 C44 C50 120.0(5) . . ?
C46 C45 C50 121.1(5) . . ?
C45 C46 C47 120.2(5) . . ?
C48 C47 C46 120.9(5) . . ?
C47 C48 C49 119.6(5) . . ?
N8 C49 C48 119.5(4) . . ?
N8 C49 C50 121.1(4) . . ?
C48 C49 C50 119.4(4) . . ?
C44 C50 C45 123.1(5) . . ?
C44 C50 C49 118.1(4) . . ?
C45 C50 C49 118.8(5) . . ?
N6 C51 C52 116.3(4) . . ?

loop_
_geom_bond_atom_site_label_1
_geom_bond_atom_site_label_2
_geom_bond_distance
_geom_bond_site_symmetry_2
_geom_bond_publ_flag
Mn1 O2 1.821(3) . ?
Mn1 O1 1.824(3) . ?
Mn1 N1 2.157(4) . ?
Mn1 N2 2.161(4) . ?
Mn1 N3 2.434(4) . ?
Mn1 N4 2.446(4) . ?
Mn1 Mn2 2.6675(11) . ?
Mn2 O2 1.828(3) . ?
Mn2 O1 1.830(3) . ?
Mn2 N5 2.145(4) . ?
Mn2 N6 2.150(4) . ?
Mn2 N8 2.433(4) . ?
Mn2 N7 2.440(4) . ?
Cl1 O5 1.397(5) . ?
Cl1 O3 1.410(5) . ?
Cl1 O6 1.411(4) . ?
Cl1 O4 1.435(5) . ?
Cl2 O8 1.353(7) . ?
Cl2 O9 1.400(5) . ?
Cl2 O10 1.423(6) . ?
Cl2 O7 1.430(6) . ?
N1 C3 1.473(6) . ?
N1 C13 1.489(6) . ?
N1 C1 1.502(6) . ?
N2 C15 1.476(6) . ?
N2 C2 1.485(6) . ?
N2 C25 1.486(6) . ?
N3 C4 1.321(6) . ?
N3 C11 1.376(6) . ?
N4 C16 1.311(6) . ?
N4 C23 1.380(6) . ?
N5 C29 1.480(6) . ?
N5 C39 1.485(6) . ?
N5 C27 1.496(6) . ?
N6 C41 1.465(6) . ?
N6 C51 1.492(6) . ?
N6 C28 1.494(6) . ?
N7 C30 1.301(6) . ?
N7 C37 1.381(6) . ?
N8 C42 1.308(6) . ?
N8 C49 1.384(6) . ?
C1 C2 1.488(7) . ?
C3 C4 1.500(7) . ?
C4 C5 1.400(7) . ?
C5 C6 1.354(8) . ?
C6 C12 1.406(8) . ?
C7 C8 1.358(9) . ?
C7 C12 1.424(8) . ?
C8 C9 1.397(9) . ?
C9 C10 1.368(7) . ?
C10 C11 1.416(7) . ?
C11 C12 1.407(7) . ?
C13 C14 1.500(7) . ?
C15 C16 1.490(7) . ?
C16 C17 1.402(7) . ?
C17 C18 1.360(8) . ?
C18 C24 1.420(8) . ?
C19 C20 1.344(8) . ?
C19 C24 1.402(8) . ?
C20 C21 1.409(8) . ?
C21 C22 1.373(7) . ?
C22 C23 1.422(7) . ?
C23 C24 1.415(7) . ?
C25 C26 1.522(7) . ?
C27 C28 1.495(7) . ?
C29 C30 1.496(7) . ?
C30 C31 1.425(7) . ?
C31 C32 1.359(8) . ?
C32 C38 1.409(8) . ?
C33 C34 1.362(9) . ?
C33 C38 1.416(8) . ?
C34 C35 1.392(8) . ?
C35 C36 1.381(7) . ?
C36 C37 1.402(7) . ?
C37 C38 1.418(7) . ?
C39 C40 1.519(7) . ?
C41 C42 1.488(7) . ?
C42 C43 1.414(7) . ?
C43 C44 1.350(7) . ?
C44 C50 1.398(7) . ?
C45 C46 1.342(8) . ?
C45 C50 1.416(7) . ?
C46 C47 1.409(8) . ?
C47 C48 1.376(7) . ?
C48 C49 1.403(7) . ?
C49 C50 1.418(7) . ?
C51 C52 1.509(6) . ?
